data_7715174
loop_
_publ_author_name
'Mart&#xed;nez-Vollbert, Emiliano'
'Philouze, Christian'
'Cavignac, Th&#xe9;o'
'Latouche, Camille'
'Loiseau, Fr&#xe9;d&#xe9;rique'
'Lano&#xeb;, Pierre-Henri'

_publ_section_title
;
 Neutral 2-phenylbenzimidazole-based iridium(III) complexes with
 picolinate ancillary ligand: tuning the emission properties by
 manipulating the substituent on the benzimidazole ring.
;
_journal_issue 10
_journal_name_full 'Dalton transactions (Cambridge, England : 2003)'
_journal_page_first 4705
_journal_page_last 4718
_journal_paper_doi 10.1039/d3dt03498d
_journal_volume 53
_journal_year 2024
_chemical_formula_moiety 'C42 H36 F6 Ir N5 O4'
_chemical_formula_sum 'C42 H36 F6 Ir N5 O4'
_chemical_formula_weight 980.96
_space_group_crystal_system triclinic
_space_group_IT_number 2
_space_group_name_Hall '-P 1'
_space_group_name_H-M_alt 'P -1'
_atom_sites_solution_hydrogens geom
_atom_sites_solution_primary direct
_audit_creation_date 2023-03-06
_audit_creation_method
;
Olex2 1.2
(compiled 2014.07.22 svn.r2960 for OlexSys, GUI svn.r4862)
;
_audit_update_record
;
2023-03-06 deposited with the CCDC.	2023-12-18 downloaded from the CCDC.
;
_cell_angle_alpha 85.63(3)
_cell_angle_beta 88.84(3)
_cell_angle_gamma 78.87(3)
_cell_formula_units_Z 2
_cell_length_a 11.392(2)
_cell_length_b 11.878(2)
_cell_length_c 14.728(3)
_cell_measurement_reflns_used 45506
_cell_measurement_temperature 200
_cell_measurement_theta_max 30.000
_cell_measurement_theta_min 2.296
_cell_volume 1949.7(7)
_computing_cell_refinement EvalCCD
_computing_data_collection Collect
_computing_data_reduction EvalCCD
_computing_molecular_graphics 'Olex2 (Dolomanov et al., 2009)'
_computing_publication_material 'Olex2 (Dolomanov et al., 2009)'
_computing_structure_refinement 'SHELXL-2014/7 (Sheldrick, 2014)'
_computing_structure_solution 'ShelXT-2016 (Sheldrick, 2008)'
_diffrn_ambient_temperature 200
_diffrn_detector 'CCD area detector'
_diffrn_detector_type 'APEX II'
_diffrn_measured_fraction_theta_full 0.999
_diffrn_measured_fraction_theta_max 0.998
_diffrn_measurement_device '\k-geometry 4 circles diffractometer'
_diffrn_measurement_device_type 'Bruker-AXS-enraf-nonius KappaAPEXII'
_diffrn_measurement_method '\f and \w scans'
_diffrn_radiation_collimation 'Montel optic'
_diffrn_radiation_detector CCD
_diffrn_radiation_monochromator 'Multilayer mirrors'
_diffrn_radiation_probe x-ray
_diffrn_radiation_type MoK\a
_diffrn_radiation_wavelength 0.71073
_diffrn_reflns_av_R_equivalents 0.0305
_diffrn_reflns_av_unetI/netI 0.0269
_diffrn_reflns_Laue_measured_fraction_full 0.999
_diffrn_reflns_Laue_measured_fraction_max 0.998
_diffrn_reflns_limit_h_max 16
_diffrn_reflns_limit_h_min -16
_diffrn_reflns_limit_k_max 16
_diffrn_reflns_limit_k_min -16
_diffrn_reflns_limit_l_max 20
_diffrn_reflns_limit_l_min -20
_diffrn_reflns_number 45506
_diffrn_reflns_point_group_measured_fraction_full 0.999
_diffrn_reflns_point_group_measured_fraction_max 0.998
_diffrn_reflns_theta_full 25.242
_diffrn_reflns_theta_max 29.999
_diffrn_reflns_theta_min 2.296
_diffrn_source 'Incoatec ISG250'
_diffrn_source_target Mo
_diffrn_source_type 'Microfocus sealed tube'
_exptl_absorpt_coefficient_mu 3.502
_exptl_absorpt_correction_T_max 1
_exptl_absorpt_correction_T_min 0.576749
_exptl_absorpt_correction_type multi-scan
_exptl_absorpt_process_details
;
SADABS-2004/1 (Bruker,2004) was used for absorption correction.
R(int) was 0.0600 before and 0.0325 after correction.
The Ratio of minimum to maximum transmission is 0.5767.
The \l/2 correction factor is 0.0015.
;
_exptl_crystal_colour yellow
_exptl_crystal_colour_primary yellow
_exptl_crystal_density_diffrn 1.671
_exptl_crystal_description needle
_exptl_crystal_F_000 972
_exptl_crystal_size_max 0.4
_exptl_crystal_size_mid 0.17
_exptl_crystal_size_min 0.1
_refine_diff_density_max 1.247
_refine_diff_density_min -0.886
_refine_diff_density_rms 0.086
_refine_ls_extinction_method none
_refine_ls_goodness_of_fit_ref 1.141
_refine_ls_hydrogen_treatment constr
_refine_ls_matrix_type full
_refine_ls_number_parameters 605
_refine_ls_number_reflns 11358
_refine_ls_number_restraints 272
_refine_ls_restrained_S_all 1.167
_refine_ls_R_factor_all 0.0255
_refine_ls_R_factor_gt 0.0197
_refine_ls_shift/su_max 0.004
_refine_ls_shift/su_mean 0.000
_refine_ls_structure_factor_coef Fsqd
_refine_ls_weighting_details 'w=1/[\s^2^(Fo^2^)+(0.0157P)^2^+1.1400P] where P=(Fo^2^+2Fc^2^)/3'
_refine_ls_weighting_scheme calc
_refine_ls_wR_factor_gt 0.0442
_refine_ls_wR_factor_ref 0.0487
_reflns_Friedel_coverage 0.000
_reflns_number_gt 10433
_reflns_number_total 11358
_reflns_threshold_expression 'I > 2\s(I)'
_cod_data_source_file d3dt03498d2.cif
_cod_data_source_block sad
_cod_depositor_comments 'Adding full bibliography for 7715174--7715176.cif.'
_cod_database_code 7715174
_shelx_space_group_comment
;
The symmetry employed for this shelxl refinement is uniquely defined
by the following loop, which should always be used as a source of
symmetry information in preference to the above space-group names.
They are only intended as comments.
;
_olex2_refinement_description
;
1. Fixed Uiso
 At 1.2 times of:
  All C(H) groups
 At 1.5 times of:
  All C(H,H,H) groups
2. Restrained distances
 O4A-C41A
 1.4 with sigma of 0.02
 O4B-C41B
 1.4 with sigma of 0.02
3. Rigid bond restraints
 C40, F1B, F2A, F3A, F3B, F1A, F2B
 with sigma for 1-2 distances of 0.01 and sigma for 1-3 distances of 0.01
 C42, F4A, F5B, F6A, F5A, F4B, F6B
 with sigma for 1-2 distances of 0.01 and sigma for 1-3 distances of 0.01
 O4A, C21, C41A, O4A, C41A
 with sigma for 1-2 distances of 0.01 and sigma for 1-3 distances of 0.01
 O4A, C21, C41A, O4B, C41B
 with sigma for 1-2 distances of 0.01 and sigma for 1-3 distances of 0.01
4. Uiso/Uaniso restraints and constraints
C42 \\sim F4A \\sim F5B \\sim F6A \\sim F5A \\sim F4B \\sim F6B: within 1.7A
with sigma of 0.04 and sigma for terminal atoms of 0.08
C40 \\sim F1B \\sim F2A \\sim F3A \\sim F3B \\sim F1A \\sim F2B: within 1.7A
with sigma of 0.04 and sigma for terminal atoms of 0.08
O4A \\sim C21 \\sim C41A \\sim O4A \\sim C41A: within 1.7A with sigma of 0.04
and sigma for terminal atoms of 0.08
O4A \\sim C21 \\sim C41A \\sim O4B \\sim C41B: within 1.7A with sigma of 0.04
and sigma for terminal atoms of 0.08
Uanis(F5B) \\sim Ueq, Uanis(F4B) \\sim Ueq, Uanis(C41B) \\sim Ueq, Uanis(F5A)
\\sim Ueq, Uanis(F3B) \\sim Ueq, Uanis(F2A) \\sim Ueq: with sigma of 0.01 and
sigma for terminal atoms of 0.02
Uanis(F3A) \\sim Ueq, Uanis(F1B) \\sim Ueq, Uanis(F6B) \\sim Ueq: with sigma of
0.05 and sigma for terminal atoms of 0.01
5. Others
 Sof(F5B)=Sof(F4B)=Sof(F6B)=1-FVAR(1)
 Sof(F4A)=Sof(F6A)=Sof(F5A)=FVAR(1)
 Sof(F1B)=Sof(F3B)=Sof(F2B)=1-FVAR(2)
 Sof(F2A)=Sof(F3A)=Sof(F1A)=FVAR(2)
 Sof(O4A)=Sof(C41A)=Sof(H41A)=Sof(H41B)=Sof(H41C)=1-FVAR(3)
 Sof(O4B)=Sof(C41B)=Sof(H41D)=Sof(H41E)=Sof(H41F)=FVAR(3)
6.a Ternary CH refined with riding coordinates:
 C30(H30), C14(H14)
6.b Aromatic/amide H refined with riding coordinates:
 C6(H6), C3(H3), C28(H28), C22(H22), C34(H34), C12(H12), C37(H37), C4(H4),
 C36(H36), C25(H25), C19(H19), C26(H26), C20(H20), C35(H35), C9(H9), C10(H10)
6.c Idealised Me refined as rotating group:
 C39(H39A,H39B,H39C), C31(H31A,H31B,H31C), C15(H15A,H15B,H15C), C32(H32A,H32B,
 H32C), C16(H16A,H16B,H16C), C41A(H41A,H41B,H41C), C41B(H41D,H41E,H41F)
;
_shelx_shelxl_version_number 2014/7
_olex2_submission_special_instructions 'No special instructions were received'

loop_
_space_group_symop_operation_xyz
'x, y, z'
'-x, -y, -z'

loop_
_atom_site_label
_atom_site_type_symbol
_atom_site_fract_x
_atom_site_fract_y
_atom_site_fract_z
_atom_site_U_iso_or_equiv
_atom_site_adp_type
_atom_site_occupancy
_atom_site_site_symmetry_order
_atom_site_calc_flag
_atom_site_refinement_flags_posn
_atom_site_refinement_flags_adp
_atom_site_refinement_flags_occupancy
_atom_site_disorder_assembly
_atom_site_disorder_group
Ir1 Ir 0.60998(2) 0.71755(2) 0.27968(2) 0.01740(2) Uani 1 1 d . . . . .
O1 O 0.50174(13) 0.59632(13) 0.24640(10) 0.0246(3) Uani 1 1 d . . . . .
N1 N 0.69643(15) 0.58865(14) 0.36668(11) 0.0202(3) Uani 1 1 d . . . . .
N3 N 0.51712(15) 0.85574(14) 0.20540(11) 0.0196(3) Uani 1 1 d . . . . .
O3 O 0.30978(16) 0.97696(15) 0.51297(11) 0.0359(4) Uani 1 1 d . . . . .
N5 N 0.68832(16) 0.65532(15) 0.15583(11) 0.0215(3) Uani 1 1 d . . . . .
N4 N 0.48648(17) 1.04209(15) 0.15952(12) 0.0253(4) Uani 1 1 d . . . . .
N2 N 0.72054(16) 0.49541(15) 0.50412(11) 0.0229(3) Uani 1 1 d . . . . .
C1 C 0.53005(18) 0.76135(17) 0.39817(13) 0.0208(4) Uani 1 1 d . . . . .
C6 C 0.44755(19) 0.86282(18) 0.41175(14) 0.0235(4) Uani 1 1 d . . . . .
H6 H 0.4301 0.9203 0.3629 0.028 Uiso 1 1 calc R . . . .
C17 C 0.71544(18) 0.83138(17) 0.29235(13) 0.0205(4) Uani 1 1 d . . . . .
C23 C 0.56378(18) 0.95135(17) 0.20124(13) 0.0212(4) Uani 1 1 d . . . . .
C29 C 0.40623(18) 0.88387(17) 0.16451(13) 0.0216(4) Uani 1 1 d . . . . .
C7 C 0.65631(18) 0.58657(17) 0.45286(13) 0.0207(4) Uani 1 1 d . . . . .
C18 C 0.68032(19) 0.94056(17) 0.24283(14) 0.0230(4) Uani 1 1 d . . . . .
O4A O 1.0027(18) 0.8606(18) 0.3776(19) 0.046(3) Uani 0.64(7) 1 d D U P A 2
C8 C 0.80650(19) 0.43686(18) 0.44717(13) 0.0239(4) Uani 1 1 d . . . . .
C13 C 0.78847(18) 0.49529(17) 0.36064(13) 0.0218(4) Uani 1 1 d . . . . .
C2 C 0.55938(18) 0.68039(18) 0.47419(13) 0.0221(4) Uani 1 1 d . . . . .
O2 O 0.4713(2) 0.48224(18) 0.14001(13) 0.0514(5) Uani 1 1 d . . . . .
C3 C 0.4980(2) 0.6982(2) 0.55740(14) 0.0303(5) Uani 1 1 d . . . . .
H3 H 0.5148 0.6419 0.6071 0.036 Uiso 1 1 calc R . . . .
C33 C 0.6349(2) 0.57709(18) 0.12050(13) 0.0248(4) Uani 1 1 d . . . . .
C5 C 0.39110(19) 0.88075(19) 0.49485(14) 0.0268(4) Uani 1 1 d . . . . .
C24 C 0.3866(2) 1.00076(18) 0.13434(15) 0.0268(4) Uani 1 1 d . . . . .
C28 C 0.32267(19) 0.81602(19) 0.15079(14) 0.0252(4) Uani 1 1 d . . . . .
H28 H 0.3360 0.7369 0.1714 0.030 Uiso 1 1 calc R . . . .
C22 C 0.82426(19) 0.81199(18) 0.33783(15) 0.0269(4) Uani 1 1 d . . . . .
H22 H 0.8499 0.7409 0.3724 0.032 Uiso 1 1 calc R . . . .
C34 C 0.6764(2) 0.5265(2) 0.04158(15) 0.0356(5) Uani 1 1 d . . . . .
H34 H 0.6374 0.4716 0.0176 0.043 Uiso 1 1 calc R . . . .
C38 C 0.5274(2) 0.54755(19) 0.17242(15) 0.0284(4) Uani 1 1 d . . . . .
C11 C 0.9426(2) 0.3564(2) 0.30109(16) 0.0307(5) Uani 1 1 d . . . . .
C30 C 0.4971(2) 1.16448(18) 0.15586(15) 0.0283(4) Uani 1 1 d . . . . .
H30 H 0.5690 1.1685 0.1924 0.034 Uiso 1 1 calc R . . . .
C12 C 0.8560(2) 0.45526(19) 0.28633(14) 0.0270(4) Uani 1 1 d . . . . .
H12 H 0.8434 0.4941 0.2275 0.032 Uiso 1 1 calc R . . . .
C37 C 0.7828(2) 0.6867(2) 0.11255(14) 0.0286(4) Uani 1 1 d . . . . .
H37 H 0.8188 0.7438 0.1365 0.034 Uiso 1 1 calc R . . . .
C4 C 0.4140(2) 0.7964(2) 0.56722(15) 0.0329(5) Uani 1 1 d . . . . .
H4 H 0.3716 0.8071 0.6231 0.039 Uiso 1 1 calc R . . . .
C27 C 0.2191(2) 0.8691(2) 0.10562(16) 0.0322(5) Uani 1 1 d . . . . .
C36 C 0.8292(2) 0.6381(2) 0.03397(16) 0.0367(5) Uani 1 1 d . . . . .
H36 H 0.8974 0.6602 0.0051 0.044 Uiso 1 1 calc R . . . .
C25 C 0.2828(2) 1.0523(2) 0.08738(18) 0.0392(6) Uani 1 1 d . . . . .
H25 H 0.2699 1.1309 0.0653 0.047 Uiso 1 1 calc R . . . .
C14 C 0.7039(2) 0.4684(2) 0.60261(14) 0.0305(5) Uani 1 1 d . . . . .
H14 H 0.6168 0.4934 0.6161 0.037 Uiso 1 1 calc R . . . .
C19 C 0.7568(2) 1.0188(2) 0.23502(17) 0.0316(5) Uani 1 1 d . . . . .
H19 H 0.7347 1.0884 0.1979 0.038 Uiso 1 1 calc R . . . .
C26 C 0.1993(2) 0.9851(2) 0.07401(19) 0.0429(6) Uani 1 1 d . . . . .
H26 H 0.1272 1.0182 0.0428 0.051 Uiso 1 1 calc R . . . .
C39 C 0.3012(2) 1.0752(2) 0.45007(18) 0.0361(5) Uani 1 1 d . . . . .
H39A H 0.2711 1.0582 0.3918 0.054 Uiso 1 1 calc GR . . . .
H39B H 0.3805 1.0950 0.4409 0.054 Uiso 1 1 calc GR . . . .
H39C H 0.2462 1.1402 0.4742 0.054 Uiso 1 1 calc GR . . . .
C21 C 0.8960(2) 0.8943(2) 0.33369(18) 0.0344(5) Uani 1 1 d . U . . .
C20 C 0.8649(2) 0.9967(2) 0.28059(19) 0.0374(6) Uani 1 1 d . . . . .
H20 H 0.9166 1.0507 0.2755 0.045 Uiso 1 1 calc R . . . .
C35 C 0.7753(3) 0.5571(2) -0.00183(16) 0.0407(6) Uani 1 1 d . . . . .
H35 H 0.8059 0.5228 -0.0558 0.049 Uiso 1 1 calc R . . . .
C31 C 0.3901(3) 1.2367(2) 0.20055(19) 0.0402(6) Uani 1 1 d . . . . .
H31A H 0.3189 1.2414 0.1632 0.060 Uiso 1 1 calc GR . . . .
H31B H 0.4054 1.3143 0.2062 0.060 Uiso 1 1 calc GR . . . .
H31C H 0.3769 1.2011 0.2612 0.060 Uiso 1 1 calc GR . . . .
C9 C 0.8972(2) 0.3404(2) 0.46156(16) 0.0345(5) Uani 1 1 d . . . . .
H9 H 0.9126 0.3029 0.5206 0.041 Uiso 1 1 calc R . . . .
C10 C 0.9638(2) 0.3011(2) 0.38754(17) 0.0365(5) Uani 1 1 d . . . . .
H10 H 1.0255 0.2349 0.3956 0.044 Uiso 1 1 calc R . . . .
C42 C 0.1268(3) 0.7993(3) 0.0893(2) 0.0491(7) Uani 1 1 d . U . . .
C15 C 0.7357(3) 0.3408(2) 0.62979(19) 0.0436(7) Uani 1 1 d . . . . .
H15A H 0.7157 0.2976 0.5801 0.065 Uiso 1 1 calc GR . . . .
H15B H 0.6905 0.3230 0.6846 0.065 Uiso 1 1 calc GR . . . .
H15C H 0.8216 0.3191 0.6423 0.065 Uiso 1 1 calc GR . . . .
F4A F 0.0186(3) 0.8571(4) 0.0805(6) 0.095(3) Uani 0.658(10) 1 d . U P B 1
C40 C 1.0117(3) 0.3079(3) 0.22173(19) 0.0440(6) Uani 1 1 d . U . . .
C32 C 0.5205(3) 1.2083(2) 0.05953(18) 0.0443(6) Uani 1 1 d . . . . .
H32A H 0.5946 1.1624 0.0368 0.067 Uiso 1 1 calc GR . . . .
H32B H 0.5285 1.2890 0.0587 0.067 Uiso 1 1 calc GR . . . .
H32C H 0.4537 1.2019 0.0207 0.067 Uiso 1 1 calc GR . . . .
F5B F 0.1648(7) 0.6959(6) 0.0874(11) 0.077(4) Uani 0.342(10) 1 d . U P B 2
F6A F 0.1470(7) 0.7497(8) 0.0108(5) 0.129(4) Uani 0.658(10) 1 d . U P B 1
C16 C 0.7692(4) 0.5376(3) 0.6564(2) 0.0628(9) Uani 1 1 d . . . . .
H16A H 0.8555 0.5129 0.6475 0.094 Uiso 1 1 calc GR . . . .
H16B H 0.7495 0.5264 0.7212 0.094 Uiso 1 1 calc GR . . . .
H16C H 0.7455 0.6193 0.6361 0.094 Uiso 1 1 calc GR . . . .
C41A C 1.0812(12) 0.9413(11) 0.370(2) 0.058(4) Uani 0.64(7) 1 d D U P A 2
H41A H 1.1092 0.9493 0.3072 0.086 Uiso 0.64(7) 1 calc GR . P A 2
H41B H 1.1499 0.9138 0.4104 0.086 Uiso 0.64(7) 1 calc GR . P A 2
H41C H 1.0382 1.0161 0.3881 0.086 Uiso 0.64(7) 1 calc GR . P A 2
F5A F 0.1241(7) 0.7122(7) 0.1484(5) 0.115(3) Uani 0.658(10) 1 d . U P B 1
F4B F 0.0441(11) 0.8117(13) 0.1521(9) 0.110(5) Uani 0.342(10) 1 d . U P B 2
F6B F 0.0703(11) 0.8323(9) 0.0132(8) 0.089(4) Uani 0.342(10) 1 d . U P B 2
F1B F 1.0355(16) 0.3817(9) 0.1625(10) 0.086(4) Uani 0.50(3) 1 d . U P C 1
F2A F 0.9477(7) 0.290(2) 0.1549(10) 0.100(4) Uani 0.50(3) 1 d . U P C 2
F3A F 1.0838(15) 0.2084(8) 0.2394(10) 0.076(3) Uani 0.50(3) 1 d . U P C 2
F3B F 1.1144(9) 0.2399(17) 0.2469(8) 0.083(3) Uani 0.50(3) 1 d . U P C 1
F1A F 1.0796(12) 0.3811(11) 0.1816(8) 0.075(3) Uani 0.50(3) 1 d . U P C 2
F2B F 0.9484(11) 0.2452(9) 0.1772(8) 0.082(2) Uani 0.50(3) 1 d . U P C 1
O4B O 0.989(3) 0.874(3) 0.396(3) 0.041(4) Uani 0.36(7) 1 d D U P A 1
C41B C 1.066(3) 0.953(3) 0.401(3) 0.057(5) Uani 0.36(7) 1 d D U P A 1
H41D H 1.0914 0.9759 0.3396 0.086 Uiso 0.36(7) 1 calc GR . P A 1
H41E H 1.1364 0.9171 0.4373 0.086 Uiso 0.36(7) 1 calc GR . P A 1
H41F H 1.0239 1.0213 0.4299 0.086 Uiso 0.36(7) 1 calc GR . P A 1

loop_
_atom_site_aniso_label
_atom_site_aniso_U_11
_atom_site_aniso_U_22
_atom_site_aniso_U_33
_atom_site_aniso_U_23
_atom_site_aniso_U_13
_atom_site_aniso_U_12
Ir1 0.01901(4) 0.01544(4) 0.01674(4) -0.00008(2) -0.00086(2) -0.00113(3)
O1 0.0257(8) 0.0221(7) 0.0267(7) -0.0024(6) 0.0020(6) -0.0064(6)
N1 0.0212(8) 0.0173(8) 0.0199(7) -0.0003(6) 0.0016(6) 0.0011(6)
N3 0.0210(8) 0.0186(8) 0.0183(7) 0.0010(6) -0.0029(6) -0.0023(6)
O3 0.0362(9) 0.0311(9) 0.0342(8) -0.0096(7) 0.0027(7) 0.0114(7)
N5 0.0245(9) 0.0195(8) 0.0189(7) 0.0015(6) 0.0007(6) -0.0014(7)
N4 0.0285(9) 0.0175(8) 0.0286(9) 0.0037(7) -0.0081(7) -0.0020(7)
N2 0.0252(9) 0.0215(8) 0.0188(8) 0.0030(6) 0.0019(6) 0.0021(7)
C1 0.0186(9) 0.0213(9) 0.0219(9) -0.0032(7) -0.0016(7) -0.0015(7)
C6 0.0236(10) 0.0202(9) 0.0250(9) -0.0029(7) -0.0022(7) 0.0010(8)
C17 0.0218(9) 0.0178(9) 0.0213(9) -0.0027(7) -0.0005(7) -0.0018(7)
C23 0.0243(10) 0.0182(9) 0.0201(9) 0.0016(7) -0.0031(7) -0.0023(7)
C29 0.0235(10) 0.0203(9) 0.0194(9) -0.0001(7) -0.0036(7) -0.0004(8)
C7 0.0214(9) 0.0206(9) 0.0188(8) 0.0000(7) 0.0008(7) -0.0015(7)
C18 0.0233(10) 0.0199(9) 0.0251(9) 0.0006(7) -0.0034(7) -0.0027(8)
O4A 0.030(4) 0.028(4) 0.081(9) 0.000(4) -0.027(4) -0.006(3)
C8 0.0240(10) 0.0226(10) 0.0224(9) 0.0021(7) 0.0018(7) 0.0006(8)
C13 0.0228(10) 0.0176(9) 0.0225(9) 0.0009(7) 0.0005(7) 0.0010(7)
C2 0.0225(10) 0.0221(9) 0.0203(9) -0.0017(7) 0.0007(7) -0.0007(8)
O2 0.0615(13) 0.0543(12) 0.0513(11) -0.0246(9) 0.0119(9) -0.0367(11)
C3 0.0321(12) 0.0333(12) 0.0211(10) 0.0001(8) 0.0033(8) 0.0034(9)
C33 0.0324(11) 0.0208(10) 0.0205(9) -0.0009(7) -0.0004(8) -0.0033(8)
C5 0.0230(10) 0.0259(10) 0.0293(10) -0.0094(8) -0.0013(8) 0.0036(8)
C24 0.0292(11) 0.0206(10) 0.0290(10) 0.0019(8) -0.0076(8) -0.0013(8)
C28 0.0241(10) 0.0268(10) 0.0238(9) -0.0004(8) -0.0029(7) -0.0033(8)
C22 0.0244(10) 0.0192(9) 0.0352(11) 0.0005(8) -0.0076(8) 0.0002(8)
C34 0.0489(15) 0.0327(12) 0.0274(11) -0.0097(9) 0.0036(10) -0.0104(11)
C38 0.0319(12) 0.0241(10) 0.0306(11) -0.0035(8) -0.0007(8) -0.0084(9)
C11 0.0280(11) 0.0271(11) 0.0329(11) -0.0032(9) 0.0082(9) 0.0046(9)
C30 0.0319(12) 0.0191(10) 0.0330(11) 0.0012(8) -0.0030(9) -0.0034(9)
C12 0.0295(11) 0.0247(10) 0.0233(10) 0.0006(8) 0.0050(8) 0.0020(9)
C37 0.0321(12) 0.0290(11) 0.0246(10) 0.0003(8) 0.0047(8) -0.0072(9)
C4 0.0325(12) 0.0376(13) 0.0239(10) -0.0062(9) 0.0045(8) 0.0059(10)
C27 0.0266(11) 0.0347(12) 0.0347(12) -0.0017(9) -0.0077(9) -0.0043(9)
C36 0.0406(14) 0.0399(14) 0.0290(11) -0.0013(10) 0.0135(10) -0.0083(11)
C25 0.0381(14) 0.0270(12) 0.0486(14) 0.0069(10) -0.0191(11) 0.0018(10)
C14 0.0336(12) 0.0332(12) 0.0189(9) 0.0057(8) 0.0031(8) 0.0046(9)
C19 0.0300(12) 0.0221(10) 0.0417(12) 0.0059(9) -0.0065(9) -0.0051(9)
C26 0.0334(13) 0.0381(14) 0.0541(16) 0.0022(12) -0.0229(11) 0.0009(11)
C39 0.0337(12) 0.0255(11) 0.0458(13) -0.0100(10) -0.0071(10) 0.0059(10)
C21 0.0243(11) 0.0272(11) 0.0514(14) -0.0016(10) -0.0129(10) -0.0038(9)
C20 0.0286(12) 0.0269(12) 0.0586(16) 0.0021(11) -0.0087(11) -0.0108(10)
C35 0.0576(17) 0.0382(14) 0.0262(11) -0.0083(10) 0.0134(11) -0.0079(12)
C31 0.0472(16) 0.0250(12) 0.0471(14) -0.0044(10) 0.0086(11) -0.0036(11)
C9 0.0334(12) 0.0313(12) 0.0303(11) 0.0095(9) 0.0038(9) 0.0098(10)
C10 0.0338(13) 0.0276(12) 0.0393(13) 0.0050(10) 0.0067(10) 0.0124(10)
C42 0.0342(14) 0.0517(17) 0.0631(18) -0.0032(14) -0.0188(13) -0.0109(13)
C15 0.0415(15) 0.0385(14) 0.0407(14) 0.0181(11) 0.0155(11) 0.0081(11)
F4A 0.0316(18) 0.066(2) 0.186(7) 0.005(3) -0.035(3) -0.0111(16)
C40 0.0428(15) 0.0414(15) 0.0405(14) -0.0046(11) 0.0116(11) 0.0093(12)
C32 0.0615(18) 0.0299(13) 0.0393(14) 0.0055(10) 0.0097(12) -0.0072(12)
F5B 0.043(4) 0.030(3) 0.161(10) -0.016(5) -0.033(5) -0.010(3)
F6A 0.124(5) 0.185(8) 0.118(4) -0.094(5) 0.020(4) -0.097(6)
C16 0.082(3) 0.067(2) 0.0403(16) -0.0210(15) -0.0115(15) -0.0086(19)
C41A 0.040(4) 0.032(3) 0.104(10) -0.003(5) -0.041(5) -0.009(3)
F5A 0.109(5) 0.117(5) 0.137(5) 0.075(4) -0.075(4) -0.088(4)
F4B 0.079(7) 0.147(11) 0.134(8) -0.084(8) 0.063(6) -0.079(7)
F6B 0.089(7) 0.093(6) 0.095(6) 0.009(5) -0.068(5) -0.037(5)
F1B 0.121(7) 0.049(3) 0.078(5) 0.000(3) 0.074(5) -0.003(4)
F2A 0.048(3) 0.177(11) 0.075(6) -0.083(7) 0.006(3) 0.001(4)
F3A 0.094(6) 0.044(3) 0.070(5) 0.002(3) 0.040(4) 0.031(3)
F3B 0.047(4) 0.113(8) 0.069(3) -0.026(5) 0.012(3) 0.046(4)
F1A 0.085(6) 0.089(4) 0.061(4) -0.025(3) 0.052(4) -0.040(4)
F2B 0.118(6) 0.079(5) 0.060(4) -0.039(3) 0.030(3) -0.033(4)
O4B 0.035(7) 0.021(5) 0.066(10) -0.004(5) -0.027(6) -0.002(5)
C41B 0.063(9) 0.049(8) 0.070(11) 0.001(6) -0.037(7) -0.033(7)

loop_
_atom_type_symbol
_atom_type_description
_atom_type_scat_dispersion_real
_atom_type_scat_dispersion_imag
_atom_type_scat_source
C C 0.0033 0.0016 'International Tables Vol C Tables 4.2.6.8 and 6.1.1.4'
H H 0.0000 0.0000 'International Tables Vol C Tables 4.2.6.8 and 6.1.1.4'
F F 0.0171 0.0103 'International Tables Vol C Tables 4.2.6.8 and 6.1.1.4'
Ir Ir -1.4442 7.9887 'International Tables Vol C Tables 4.2.6.8 and 6.1.1.4'
N N 0.0061 0.0033 'International Tables Vol C Tables 4.2.6.8 and 6.1.1.4'
O O 0.0106 0.0060 'International Tables Vol C Tables 4.2.6.8 and 6.1.1.4'

loop_
_geom_angle_atom_site_label_1
_geom_angle_atom_site_label_2
_geom_angle_atom_site_label_3
_geom_angle
_geom_angle_site_symmetry_1
_geom_angle_site_symmetry_3
_geom_angle_publ_flag
N1 Ir1 O1 85.70(7) . . ?
N1 Ir1 N5 98.00(7) . . ?
N3 Ir1 O1 96.88(6) . . ?
N3 Ir1 N1 173.55(6) . . ?
N3 Ir1 N5 88.35(7) . . ?
N5 Ir1 O1 76.81(7) . . ?
C1 Ir1 O1 97.93(7) . . ?
C1 Ir1 N1 79.14(8) . . ?
C1 Ir1 N3 94.63(8) . . ?
C1 Ir1 N5 174.26(7) . . ?
C17 Ir1 O1 172.17(6) . . ?
C17 Ir1 N1 98.53(8) . . ?
C17 Ir1 N3 79.61(8) . . ?
C17 Ir1 N5 96.00(8) . . ?
C17 Ir1 C1 89.37(8) . . ?
C38 O1 Ir1 116.55(14) . . ?
C7 N1 Ir1 116.33(13) . . ?
C7 N1 C13 107.36(16) . . ?
C13 N1 Ir1 136.28(13) . . ?
C23 N3 Ir1 116.03(13) . . ?
C23 N3 C29 107.49(16) . . ?
C29 N3 Ir1 135.94(14) . . ?
C5 O3 C39 117.82(18) . . ?
C33 N5 Ir1 114.51(14) . . ?
C37 N5 Ir1 126.28(15) . . ?
C37 N5 C33 119.21(18) . . ?
C23 N4 C24 107.15(17) . . ?
C23 N4 C30 126.35(18) . . ?
C24 N4 C30 125.74(18) . . ?
C7 N2 C8 107.27(16) . . ?
C7 N2 C14 125.67(17) . . ?
C8 N2 C14 127.02(17) . . ?
C6 C1 Ir1 126.02(15) . . ?
C6 C1 C2 117.78(18) . . ?
C2 C1 Ir1 116.20(14) . . ?
C1 C6 H6 119.4 . . ?
C5 C6 C1 121.30(19) . . ?
C5 C6 H6 119.4 . . ?
C18 C17 Ir1 116.18(14) . . ?
C22 C17 Ir1 126.69(15) . . ?
C22 C17 C18 116.89(19) . . ?
N3 C23 N4 110.69(18) . . ?
N3 C23 C18 116.18(17) . . ?
N4 C23 C18 133.09(19) . . ?
N3 C29 C24 108.06(18) . . ?
N3 C29 C28 130.27(19) . . ?
C28 C29 C24 121.66(19) . . ?
N1 C7 N2 110.71(17) . . ?
N1 C7 C2 116.08(17) . . ?
N2 C7 C2 133.17(17) . . ?
C17 C18 C23 111.44(18) . . ?
C19 C18 C17 120.68(19) . . ?
C19 C18 C23 127.79(19) . . ?
C21 O4A C41A 115.8(16) . . ?
N2 C8 C13 106.21(17) . . ?
N2 C8 C9 133.06(19) . . ?
C9 C8 C13 120.73(19) . . ?
N1 C13 C8 108.41(17) . . ?
N1 C13 C12 130.56(18) . . ?
C12 C13 C8 121.01(19) . . ?
C1 C2 C7 111.63(17) . . ?
C3 C2 C1 119.96(19) . . ?
C3 C2 C7 128.40(19) . . ?
C2 C3 H3 119.7 . . ?
C4 C3 C2 120.5(2) . . ?
C4 C3 H3 119.7 . . ?
N5 C33 C34 121.7(2) . . ?
N5 C33 C38 116.13(18) . . ?
C34 C33 C38 122.2(2) . . ?
O3 C5 C6 124.6(2) . . ?
O3 C5 C4 115.16(19) . . ?
C6 C5 C4 120.28(19) . . ?
N4 C24 C29 106.59(18) . . ?
N4 C24 C25 132.7(2) . . ?
C25 C24 C29 120.7(2) . . ?
C29 C28 H28 121.6 . . ?
C27 C28 C29 116.8(2) . . ?
C27 C28 H28 121.6 . . ?
C17 C22 H22 119.3 . . ?
C21 C22 C17 121.4(2) . . ?
C21 C22 H22 119.3 . . ?
C33 C34 H34 120.5 . . ?
C35 C34 C33 119.0(2) . . ?
C35 C34 H34 120.5 . . ?
O1 C38 C33 115.92(19) . . ?
O2 C38 O1 125.5(2) . . ?
O2 C38 C33 118.5(2) . . ?
C12 C11 C10 121.5(2) . . ?
C12 C11 C40 118.6(2) . . ?
C10 C11 C40 119.9(2) . . ?
N4 C30 H30 107.0 . . ?
N4 C30 C31 111.25(19) . . ?
N4 C30 C32 110.70(19) . . ?
C31 C30 H30 107.0 . . ?
C32 C30 H30 107.0 . . ?
C32 C30 C31 113.6(2) . . ?
C13 C12 C11 117.5(2) . . ?
C13 C12 H12 121.3 . . ?
C11 C12 H12 121.3 . . ?
N5 C37 H37 119.1 . . ?
N5 C37 C36 121.7(2) . . ?
C36 C37 H37 119.1 . . ?
C3 C4 C5 119.9(2) . . ?
C3 C4 H4 120.1 . . ?
C5 C4 H4 120.1 . . ?
C28 C27 C26 122.0(2) . . ?
C28 C27 C42 118.6(2) . . ?
C26 C27 C42 119.4(2) . . ?
C37 C36 H36 120.4 . . ?
C35 C36 C37 119.1(2) . . ?
C35 C36 H36 120.4 . . ?
C24 C25 H25 121.2 . . ?
C26 C25 C24 117.7(2) . . ?
C26 C25 H25 121.2 . . ?
N2 C14 H14 106.9 . . ?
N2 C14 C15 112.70(19) . . ?
N2 C14 C16 110.2(2) . . ?
C15 C14 H14 106.9 . . ?
C16 C14 H14 106.9 . . ?
C16 C14 C15 112.8(2) . . ?
C18 C19 H19 119.6 . . ?
C20 C19 C18 120.9(2) . . ?
C20 C19 H19 119.6 . . ?
C27 C26 H26 119.5 . . ?
C25 C26 C27 121.1(2) . . ?
C25 C26 H26 119.5 . . ?
O3 C39 H39A 109.5 . . ?
O3 C39 H39B 109.5 . . ?
O3 C39 H39C 109.5 . . ?
H39A C39 H39B 109.5 . . ?
H39A C39 H39C 109.5 . . ?
H39B C39 H39C 109.5 . . ?
O4A C21 C22 114.6(7) . . ?
O4A C21 C20 123.8(8) . . ?
C22 C21 O4B 115.1(13) . . ?
C20 C21 C22 121.2(2) . . ?
C20 C21 O4B 123.0(13) . . ?
C19 C20 C21 118.7(2) . . ?
C19 C20 H20 120.6 . . ?
C21 C20 H20 120.6 . . ?
C34 C35 H35 120.4 . . ?
C36 C35 C34 119.2(2) . . ?
C36 C35 H35 120.4 . . ?
C30 C31 H31A 109.5 . . ?
C30 C31 H31B 109.5 . . ?
C30 C31 H31C 109.5 . . ?
H31A C31 H31B 109.5 . . ?
H31A C31 H31C 109.5 . . ?
H31B C31 H31C 109.5 . . ?
C8 C9 H9 121.1 . . ?
C10 C9 C8 117.8(2) . . ?
C10 C9 H9 121.1 . . ?
C11 C10 H10 119.3 . . ?
C9 C10 C11 121.3(2) . . ?
C9 C10 H10 119.3 . . ?
F4A C42 C27 115.1(3) . . ?
F4A C42 F6A 103.3(5) . . ?
F4A C42 F5A 107.6(5) . . ?
F5B C42 C27 115.0(4) . . ?
F5B C42 F4B 106.7(8) . . ?
F5B C42 F6B 106.4(7) . . ?
F6A C42 C27 111.0(3) . . ?
F5A C42 C27 115.6(3) . . ?
F5A C42 F6A 103.0(5) . . ?
F4B C42 C27 110.8(4) . . ?
F6B C42 C27 112.2(5) . . ?
F6B C42 F4B 105.0(9) . . ?
C14 C15 H15A 109.5 . . ?
C14 C15 H15B 109.5 . . ?
C14 C15 H15C 109.5 . . ?
H15A C15 H15B 109.5 . . ?
H15A C15 H15C 109.5 . . ?
H15B C15 H15C 109.5 . . ?
F1B C40 C11 114.5(5) . . ?
F1B C40 F3B 107.4(7) . . ?
F1B C40 F2B 104.5(8) . . ?
F2A C40 C11 115.0(5) . . ?
F2A C40 F3A 104.1(7) . . ?
F2A C40 F1A 102.5(9) . . ?
F3A C40 C11 115.2(6) . . ?
F3A C40 F1A 106.8(7) . . ?
F3B C40 C11 111.8(5) . . ?
F3B C40 F2B 107.7(8) . . ?
F1A C40 C11 112.2(5) . . ?
F2B C40 C11 110.5(5) . . ?
C30 C32 H32A 109.5 . . ?
C30 C32 H32B 109.5 . . ?
C30 C32 H32C 109.5 . . ?
H32A C32 H32B 109.5 . . ?
H32A C32 H32C 109.5 . . ?
H32B C32 H32C 109.5 . . ?
C14 C16 H16A 109.5 . . ?
C14 C16 H16B 109.5 . . ?
C14 C16 H16C 109.5 . . ?
H16A C16 H16B 109.5 . . ?
H16A C16 H16C 109.5 . . ?
H16B C16 H16C 109.5 . . ?
O4A C41A H41A 109.5 . . ?
O4A C41A H41B 109.5 . . ?
O4A C41A H41C 109.5 . . ?
H41A C41A H41B 109.5 . . ?
H41A C41A H41C 109.5 . . ?
H41B C41A H41C 109.5 . . ?
C21 O4B C41B 121(3) . . ?
O4B C41B H41D 109.5 . . ?
O4B C41B H41E 109.5 . . ?
O4B C41B H41F 109.5 . . ?
H41D C41B H41E 109.5 . . ?
H41D C41B H41F 109.5 . . ?
H41E C41B H41F 109.5 . . ?

loop_
_geom_bond_atom_site_label_1
_geom_bond_atom_site_label_2
_geom_bond_distance
_geom_bond_site_symmetry_2
_geom_bond_publ_flag
Ir1 O1 2.1568(16) . ?
Ir1 N1 2.0311(18) . ?
Ir1 N3 2.0280(18) . ?
Ir1 N5 2.1342(17) . ?
Ir1 C1 2.009(2) . ?
Ir1 C17 1.995(2) . ?
O1 C38 1.275(3) . ?
N1 C7 1.340(2) . ?
N1 C13 1.378(3) . ?
N3 C23 1.341(3) . ?
N3 C29 1.381(2) . ?
O3 C5 1.365(3) . ?
O3 C39 1.423(3) . ?
N5 C33 1.345(3) . ?
N5 C37 1.339(3) . ?
N4 C23 1.367(3) . ?
N4 C24 1.391(3) . ?
N4 C30 1.479(3) . ?
N2 C7 1.367(3) . ?
N2 C8 1.392(3) . ?
N2 C14 1.478(3) . ?
C1 C6 1.403(3) . ?
C1 C2 1.420(3) . ?
C6 H6 0.9500 . ?
C6 C5 1.383(3) . ?
C17 C18 1.429(3) . ?
C17 C22 1.392(3) . ?
C23 C18 1.452(3) . ?
C29 C24 1.402(3) . ?
C29 C28 1.388(3) . ?
C7 C2 1.457(3) . ?
C18 C19 1.389(3) . ?
O4A C21 1.36(2) . ?
O4A C41A 1.429(11) . ?
C8 C13 1.403(3) . ?
C8 C9 1.393(3) . ?
C13 C12 1.385(3) . ?
C2 C3 1.408(3) . ?
O2 C38 1.224(3) . ?
C3 H3 0.9500 . ?
C3 C4 1.373(3) . ?
C33 C34 1.382(3) . ?
C33 C38 1.515(3) . ?
C5 C4 1.398(3) . ?
C24 C25 1.393(3) . ?
C28 H28 0.9500 . ?
C28 C27 1.383(3) . ?
C22 H22 0.9500 . ?
C22 C21 1.387(3) . ?
C34 H34 0.9500 . ?
C34 C35 1.381(4) . ?
C11 C12 1.386(3) . ?
C11 C10 1.391(3) . ?
C11 C40 1.486(3) . ?
C30 H30 1.0000 . ?
C30 C31 1.518(3) . ?
C30 C32 1.510(3) . ?
C12 H12 0.9500 . ?
C37 H37 0.9500 . ?
C37 C36 1.383(3) . ?
C4 H4 0.9500 . ?
C27 C26 1.397(4) . ?
C27 C42 1.493(4) . ?
C36 H36 0.9500 . ?
C36 C35 1.377(4) . ?
C25 H25 0.9500 . ?
C25 C26 1.380(4) . ?
C14 H14 1.0000 . ?
C14 C15 1.514(3) . ?
C14 C16 1.489(4) . ?
C19 H19 0.9500 . ?
C19 C20 1.384(3) . ?
C26 H26 0.9500 . ?
C39 H39A 0.9800 . ?
C39 H39B 0.9800 . ?
C39 H39C 0.9800 . ?
C21 C20 1.385(3) . ?
C21 O4B 1.39(4) . ?
C20 H20 0.9500 . ?
C35 H35 0.9500 . ?
C31 H31A 0.9800 . ?
C31 H31B 0.9800 . ?
C31 H31C 0.9800 . ?
C9 H9 0.9500 . ?
C9 C10 1.374(3) . ?
C10 H10 0.9500 . ?
C42 F4A 1.294(5) . ?
C42 F5B 1.223(7) . ?
C42 F6A 1.334(5) . ?
C42 F5A 1.304(5) . ?
C42 F4B 1.302(7) . ?
C42 F6B 1.300(7) . ?
C15 H15A 0.9800 . ?
C15 H15B 0.9800 . ?
C15 H15C 0.9800 . ?
C40 F1B 1.253(10) . ?
C40 F2A 1.289(9) . ?
C40 F3A 1.314(11) . ?
C40 F3B 1.329(10) . ?
C40 F1A 1.367(10) . ?
C40 F2B 1.343(10) . ?
C32 H32A 0.9800 . ?
C32 H32B 0.9800 . ?
C32 H32C 0.9800 . ?
C16 H16A 0.9800 . ?
C16 H16B 0.9800 . ?
C16 H16C 0.9800 . ?
C41A H41A 0.9800 . ?
C41A H41B 0.9800 . ?
C41A H41C 0.9800 . ?
O4B C41B 1.414(17) . ?
C41B H41D 0.9800 . ?
C41B H41E 0.9800 . ?
C41B H41F 0.9800 . ?
